data_7025621
loop_
_publ_author_name
'Berthet, Jean-Claude'
'Maynadi\'e, J\'er\^ome'
'Thu\'ery, Pierre'
'Ephritikhine, Michel'

_publ_section_title
;
 Linear uranium metallocenes with polydentate aromatic nitrogen ligands.
;
_journal_issue 29
_journal_name_full 'Dalton transactions (Cambridge, England : 2003)'
_journal_page_first 6801
_journal_page_last 6807
_journal_paper_doi 10.1039/c002279a
_journal_volume 39
_journal_year 2010
_chemical_formula_moiety 'C39 H47 N5 U, 2(C24 H20 B)'
_chemical_formula_sum 'C87 H87 B2 N5 U'
_chemical_formula_weight 1462.27
_space_group_IT_number 2
_symmetry_cell_setting triclinic
_symmetry_space_group_name_Hall '-P 1'
_symmetry_space_group_name_H-M 'P -1'
_atom_sites_solution_hydrogens geom
_atom_sites_solution_primary heavy
_atom_sites_solution_secondary difmap
_audit_creation_method SHELXL-97
_cell_angle_alpha 85.358(5)
_cell_angle_beta 86.673(5)
_cell_angle_gamma 81.625(6)
_cell_formula_units_Z 4
_cell_length_a 9.6247(8)
_cell_length_b 25.487(2)
_cell_length_c 29.339(3)
_cell_measurement_reflns_used 159383
_cell_measurement_temperature 100(2)
_cell_measurement_theta_max 25.68
_cell_measurement_theta_min 2.92
_cell_volume 7089.1(11)
_computing_cell_refinement 'HKL2000 (Otwinowski & Minor, 1997)'
_computing_data_collection 'COLLECT (Hooft, 1998)'
_computing_data_reduction 'HKL2000 (Otwinowski & Minor, 1997)'
_computing_molecular_graphics 'SHELXTL (Sheldrick, 1999)'
_computing_publication_material 'SHELXTL (Sheldrick, 1999); PLATON (Spek, 2003)'
_computing_structure_refinement 'SHELXL-97 (Sheldrick, 1997)'
_computing_structure_solution 'SHELXS-97 (Sheldrick, 1997)'
_diffrn_ambient_temperature 100(2)
_diffrn_measured_fraction_theta_full 0.931
_diffrn_measured_fraction_theta_max 0.931
_diffrn_measurement_device_type 'Nonius Kappa-CCD area-detector diffractometer'
_diffrn_measurement_method 'two \f and six \w scans with 2\% steps'
_diffrn_radiation_monochromator graphite
_diffrn_radiation_source 'fine-focus sealed tube'
_diffrn_radiation_type MoK\a
_diffrn_radiation_wavelength 0.71073
_diffrn_reflns_av_R_equivalents 0.1126
_diffrn_reflns_av_sigmaI/netI 0.0978
_diffrn_reflns_limit_h_max 11
_diffrn_reflns_limit_h_min -11
_diffrn_reflns_limit_k_max 31
_diffrn_reflns_limit_k_min -30
_diffrn_reflns_limit_l_max 35
_diffrn_reflns_limit_l_min -33
_diffrn_reflns_number 159383
_diffrn_reflns_theta_full 25.68
_diffrn_reflns_theta_max 25.68
_diffrn_reflns_theta_min 2.92
_diffrn_standards_decay_% 0
_diffrn_standards_interval_time 0
_diffrn_standards_number 0
_exptl_absorpt_coefficient_mu 2.340
_exptl_absorpt_correction_T_max 0.911
_exptl_absorpt_correction_T_min 0.691
_exptl_absorpt_correction_type multi-scan
_exptl_absorpt_process_details 'SCALEPACK (Otwinowski & Minor, 1997)'
_exptl_crystal_colour 'translucent dark orange'
_exptl_crystal_density_diffrn 1.370
_exptl_crystal_density_method 'not measured'
_exptl_crystal_description needle
_exptl_crystal_F_000 2984
_exptl_crystal_size_max 0.17
_exptl_crystal_size_mid 0.06
_exptl_crystal_size_min 0.04
_refine_diff_density_max 3.180
_refine_diff_density_min -1.424
_refine_diff_density_rms 0.132
_refine_ls_extinction_method none
_refine_ls_goodness_of_fit_ref 0.866
_refine_ls_hydrogen_treatment constr
_refine_ls_matrix_type fullcycle
_refine_ls_number_parameters 1735
_refine_ls_number_reflns 25070
_refine_ls_number_restraints 116
_refine_ls_restrained_S_all 0.868
_refine_ls_R_factor_all 0.2249
_refine_ls_R_factor_gt 0.0791
_refine_ls_shift/su_max 0.003
_refine_ls_shift/su_mean 0.001
_refine_ls_structure_factor_coef Fsqd
_refine_ls_weighting_details 'calc w=1/[\s^2^(Fo^2^)+(0.0548P)^2^] where P=(Fo^2^+2Fc^2^)/3'
_refine_ls_weighting_scheme calc
_refine_ls_wR_factor_gt 0.1389
_refine_ls_wR_factor_ref 0.1729
_reflns_number_gt 9461
_reflns_number_total 25070
_reflns_threshold_expression >2sigma(I)
_cod_data_source_file c002279a.txt
_cod_data_source_block 4
_cod_database_code 7025621

loop_
_symmetry_equiv_pos_as_xyz
'x, y, z'
'-x, -y, -z'

loop_
_atom_site_label
_atom_site_type_symbol
_atom_site_fract_x
_atom_site_fract_y
_atom_site_fract_z
_atom_site_U_iso_or_equiv
_atom_site_adp_type
_atom_site_occupancy
_atom_site_symmetry_multiplicity
_atom_site_calc_flag
_atom_site_refinement_flags
U1 U 0.73311(5) 0.743175(17) 0.631330(17) 0.04208(17) Uani 1 1 d .
N1A N 0.7416(9) 0.7837(4) 0.7084(3) 0.042(3) Uani 1 1 d U
N2A N 0.7517(10) 0.8422(4) 0.6261(4) 0.047(3) Uani 1 1 d .
N3A N 0.7432(10) 0.7859(4) 0.5506(3) 0.045(3) Uani 1 1 d .
N4A N 0.7188(10) 0.6592(4) 0.5881(4) 0.059(3) Uani 1 1 d .
N5A N 0.7133(9) 0.6584(4) 0.6880(3) 0.045(3) Uani 1 1 d .
C1A C 0.7382(12) 0.7562(5) 0.7470(5) 0.056(4) Uani 1 1 d U
H1A H 0.7288 0.7204 0.7466 0.067 Uiso 1 1 calc R
C2A C 0.7476(13) 0.7758(5) 0.7888(5) 0.055(4) Uani 1 1 d .
H2A H 0.7437 0.7538 0.8156 0.066 Uiso 1 1 calc R
C3A C 0.7623(13) 0.8269(5) 0.7904(4) 0.059(4) Uani 1 1 d .
H3A H 0.7734 0.8408 0.8181 0.070 Uiso 1 1 calc R
C4A C 0.7604(12) 0.8592(5) 0.7493(5) 0.055(4) Uani 1 1 d .
H4A H 0.7656 0.8953 0.7498 0.066 Uiso 1 1 calc R
C5A C 0.7511(12) 0.8378(5) 0.7083(4) 0.045(3) Uani 1 1 d .
C6A C 0.7571(12) 0.8695(5) 0.6636(5) 0.048(4) Uani 1 1 d .
C7A C 0.7688(12) 0.9221(5) 0.6602(4) 0.052(4) Uani 1 1 d .
H7A H 0.7730 0.9396 0.6866 0.062 Uiso 1 1 calc R
C8A C 0.7745(13) 0.9497(5) 0.6182(5) 0.061(4) Uani 1 1 d .
H8A H 0.7817 0.9858 0.6162 0.074 Uiso 1 1 calc R
C9A C 0.7698(12) 0.9245(5) 0.5801(5) 0.049(4) Uani 1 1 d .
H9A H 0.7732 0.9427 0.5514 0.059 Uiso 1 1 calc R
C10A C 0.7595(11) 0.8690(5) 0.5847(5) 0.044(4) Uani 1 1 d .
C11A C 0.7517(11) 0.8399(5) 0.5441(5) 0.042(4) Uani 1 1 d .
C12A C 0.7525(12) 0.8625(6) 0.4983(6) 0.068(5) Uani 1 1 d .
H12A H 0.7569 0.8987 0.4930 0.082 Uiso 1 1 calc R
C13A C 0.7471(12) 0.8325(5) 0.4609(5) 0.053(4) Uani 1 1 d .
H13A H 0.7459 0.8488 0.4314 0.063 Uiso 1 1 calc R
C14A C 0.7435(12) 0.7777(5) 0.4681(5) 0.057(4) Uani 1 1 d .
H14A H 0.7427 0.7560 0.4442 0.069 Uiso 1 1 calc R
C15A C 0.7413(11) 0.7584(5) 0.5136(4) 0.037(3) Uani 1 1 d .
H15A H 0.7381 0.7221 0.5192 0.044 Uiso 1 1 calc R
C16A C 0.7219(14) 0.6180(5) 0.5758(5) 0.059(4) Uani 1 1 d .
C17A C 0.7214(15) 0.5640(5) 0.5636(5) 0.087(5) Uani 1 1 d .
H17A H 0.8026 0.5417 0.5752 0.130 Uiso 1 1 calc R
H17B H 0.7233 0.5635 0.5309 0.130 Uiso 1 1 calc R
H17C H 0.6379 0.5511 0.5766 0.130 Uiso 1 1 calc R
C18A C 0.6922(12) 0.6186(5) 0.7057(4) 0.047(4) Uani 1 1 d .
C19A C 0.6626(12) 0.5685(4) 0.7289(4) 0.058(4) Uani 1 1 d .
H19A H 0.7376 0.5544 0.7485 0.088 Uiso 1 1 calc R
H19B H 0.6544 0.5437 0.7066 0.088 Uiso 1 1 calc R
H19C H 0.5760 0.5745 0.7469 0.088 Uiso 1 1 calc R
C20A C 1.0159(12) 0.7531(4) 0.6524(5) 0.044(4) Uani 1 1 d .
C21A C 0.9988(13) 0.7010(5) 0.6705(5) 0.050(4) Uani 1 1 d .
C22A C 0.9927(11) 0.6734(5) 0.6318(4) 0.036(3) Uani 1 1 d U
C23A C 1.0010(13) 0.7064(6) 0.5891(6) 0.063(4) Uani 1 1 d .
C24A C 1.0162(13) 0.7567(5) 0.6030(6) 0.050(4) Uani 1 1 d .
C25A C 1.0629(13) 0.7960(4) 0.6802(4) 0.062(4) Uani 1 1 d .
H25A H 1.0401 0.7886 0.7121 0.093 Uiso 1 1 calc R
H25B H 1.0151 0.8304 0.6701 0.093 Uiso 1 1 calc R
H25C H 1.1625 0.7957 0.6755 0.093 Uiso 1 1 calc R
C26A C 1.0202(12) 0.6778(4) 0.7176(4) 0.050(4) Uani 1 1 d .
H26A H 1.0067 0.7056 0.7383 0.075 Uiso 1 1 calc R
H26B H 1.1141 0.6591 0.7195 0.075 Uiso 1 1 calc R
H26C H 0.9539 0.6535 0.7257 0.075 Uiso 1 1 calc R
C27A C 1.0045(12) 0.6131(4) 0.6328(4) 0.054(4) Uani 1 1 d .
H27A H 1.0872 0.5972 0.6482 0.081 Uiso 1 1 calc R
H27B H 1.0106 0.6024 0.6020 0.081 Uiso 1 1 calc R
H27C H 0.9229 0.6016 0.6487 0.081 Uiso 1 1 calc R
C28A C 1.0289(12) 0.6881(5) 0.5417(5) 0.066(4) Uani 1 1 d .
H28A H 1.0176 0.7183 0.5198 0.099 Uiso 1 1 calc R
H28B H 0.9637 0.6644 0.5362 0.099 Uiso 1 1 calc R
H28C H 1.1232 0.6698 0.5388 0.099 Uiso 1 1 calc R
C29A C 1.0679(13) 0.8003(5) 0.5724(4) 0.066(4) Uani 1 1 d .
H29A H 1.1684 0.7968 0.5729 0.098 Uiso 1 1 calc R
H29B H 1.0273 0.8341 0.5830 0.098 Uiso 1 1 calc R
H29C H 1.0410 0.7980 0.5417 0.098 Uiso 1 1 calc R
C30A C 0.4636(11) 0.8020(4) 0.6103(4) 0.034(3) Uani 1 1 d .
C31A C 0.4650(11) 0.7985(4) 0.6579(4) 0.033(3) Uani 1 1 d .
C32A C 0.4592(12) 0.7438(5) 0.6734(4) 0.046(4) Uani 1 1 d .
C33A C 0.4541(11) 0.7161(4) 0.6346(4) 0.038(3) Uani 1 1 d .
C34A C 0.4607(12) 0.7531(5) 0.5959(5) 0.047(4) Uani 1 1 d .
C35A C 0.4346(11) 0.8549(4) 0.5818(4) 0.058(4) Uani 1 1 d .
H35A H 0.4559 0.8493 0.5500 0.087 Uiso 1 1 calc R
H35B H 0.4924 0.8793 0.5914 0.087 Uiso 1 1 calc R
H35C H 0.3373 0.8694 0.5860 0.087 Uiso 1 1 calc R
C36A C 0.4361(11) 0.8432(5) 0.6896(4) 0.060(4) Uani 1 1 d .
H36A H 0.4839 0.8722 0.6775 0.090 Uiso 1 1 calc R
H36B H 0.4692 0.8307 0.7193 0.090 Uiso 1 1 calc R
H36C H 0.3368 0.8551 0.6920 0.090 Uiso 1 1 calc R
C37A C 0.4251(12) 0.7229(5) 0.7224(4) 0.064(4) Uani 1 1 d .
H37A H 0.3405 0.7432 0.7340 0.095 Uiso 1 1 calc R
H37B H 0.5012 0.7260 0.7413 0.095 Uiso 1 1 calc R
H37C H 0.4122 0.6862 0.7228 0.095 Uiso 1 1 calc R
C38A C 0.4136(12) 0.6599(4) 0.6336(4) 0.056(4) Uani 1 1 d .
H38A H 0.4739 0.6352 0.6528 0.084 Uiso 1 1 calc R
H38B H 0.4240 0.6493 0.6028 0.084 Uiso 1 1 calc R
H38C H 0.3177 0.6600 0.6447 0.084 Uiso 1 1 calc R
C39A C 0.4359(12) 0.7398(5) 0.5485(4) 0.057(4) Uani 1 1 d .
H39A H 0.3426 0.7309 0.5476 0.085 Uiso 1 1 calc R
H39B H 0.5032 0.7101 0.5402 0.085 Uiso 1 1 calc R
H39C H 0.4460 0.7699 0.5274 0.085 Uiso 1 1 calc R
U2 U 0.77470(5) 0.261191(17) 0.890738(17) 0.04454(17) Uani 1 1 d .
N1B N 0.7555(9) 0.1614(4) 0.9029(4) 0.045(3) Uani 1 1 d .
N2B N 0.7519(10) 0.2225(4) 0.9743(4) 0.049(3) Uani 1 1 d .
N3B N 0.7705(11) 0.3281(4) 0.9533(4) 0.062(3) Uani 1 1 d .
N4B N 0.8003(11) 0.3465(4) 0.8393(4) 0.059(3) Uani 1 1 d .
N5B N 0.7961(13) 0.2374(5) 0.8083(3) 0.088(4) Uani 1 1 d DU
C1B C 0.7537(12) 0.1324(5) 0.8679(5) 0.051(4) Uani 1 1 d .
H1B H 0.7586 0.1494 0.8387 0.061 Uiso 1 1 calc R
C2B C 0.7446(12) 0.0766(5) 0.8715(5) 0.062(4) Uani 1 1 d .
H2B H 0.7491 0.0568 0.8461 0.075 Uiso 1 1 calc R
C3B C 0.7289(12) 0.0549(5) 0.9152(5) 0.052(4) Uani 1 1 d .
H3B H 0.7165 0.0193 0.9198 0.063 Uiso 1 1 calc R
C4B C 0.7306(12) 0.0840(5) 0.9526(5) 0.056(4) Uani 1 1 d .
H4B H 0.7213 0.0682 0.9821 0.068 Uiso 1 1 calc R
C5B C 0.7468(12) 0.1380(5) 0.9456(5) 0.043(4) Uani 1 1 d .
C6B C 0.7499(12) 0.1696(6) 0.9843(5) 0.051(4) Uani 1 1 d .
C7B C 0.7581(12) 0.1468(5) 1.0285(5) 0.048(4) Uani 1 1 d .
H7B H 0.7561 0.1104 1.0343 0.057 Uiso 1 1 calc R
C8B C 0.7687(12) 0.1765(5) 1.0625(5) 0.056(4) Uani 1 1 d .
H8B H 0.7775 0.1614 1.0923 0.068 Uiso 1 1 calc R
C9B C 0.7666(12) 0.2295(5) 1.0532(5) 0.060(4) Uani 1 1 d .
H9B H 0.7721 0.2507 1.0772 0.072 Uiso 1 1 calc R
C10B C 0.7565(13) 0.2534(5) 1.0088(6) 0.064(5) Uani 1 1 d .
C11B C 0.7603(14) 0.3106(5) 0.9996(5) 0.065(4) Uani 1 1 d .
C12B C 0.7483(12) 0.3492(5) 1.0335(4) 0.051(4) Uani 1 1 d .
H12B H 0.7323 0.3384 1.0641 0.061 Uiso 1 1 calc R
C13B C 0.7597(13) 0.4001(5) 1.0218(5) 0.072(5) Uani 1 1 d .
H13B H 0.7614 0.4238 1.0442 0.086 Uiso 1 1 calc R
C14B C 0.7692(12) 0.4174(5) 0.9751(5) 0.056(4) Uani 1 1 d .
H14B H 0.7694 0.4531 0.9657 0.067 Uiso 1 1 calc R
C15B C 0.7782(11) 0.3793(5) 0.9436(5) 0.045(3) Uani 1 1 d .
H15B H 0.7908 0.3906 0.9129 0.054 Uiso 1 1 calc R
C16B C 0.7976(12) 0.3851(5) 0.8174(4) 0.044(3) Uani 1 1 d .
C17B C 0.8009(12) 0.4357(4) 0.7908(4) 0.051(4) Uani 1 1 d .
H17D H 0.7083 0.4557 0.7911 0.077 Uiso 1 1 calc R
H17E H 0.8324 0.4294 0.7599 0.077 Uiso 1 1 calc R
H17F H 0.8642 0.4555 0.8040 0.077 Uiso 1 1 calc R
C18B C 0.7936(13) 0.2278(5) 0.7706(4) 0.064(4) Uani 1 1 d DU
C19B C 0.8005(15) 0.2143(5) 0.7215(4) 0.084(5) Uani 1 1 d DU
H19D H 0.7543 0.1837 0.7192 0.126 Uiso 1 1 calc R
H19E H 0.8970 0.2066 0.7109 0.126 Uiso 1 1 calc R
H19F H 0.7544 0.2439 0.7031 0.126 Uiso 1 1 calc R
C20B C 1.0428(12) 0.2558(5) 0.9310(5) 0.047(4) Uani 1 1 d .
C21B C 1.0388(13) 0.2042(5) 0.9138(6) 0.059(4) Uani 1 1 d .
C22B C 1.0446(13) 0.2064(6) 0.8658(5) 0.055(4) Uani 1 1 d .
C23B C 1.0548(13) 0.2599(6) 0.8525(6) 0.060(5) Uani 1 1 d .
C24B C 1.0508(13) 0.2883(5) 0.8903(6) 0.057(5) Uani 1 1 d .
C25B C 1.0698(14) 0.2665(6) 0.9770(5) 0.081(5) Uani 1 1 d U
H25D H 1.1688 0.2587 0.9815 0.122 Uiso 1 1 calc R
H25E H 1.0203 0.2446 0.9985 0.122 Uiso 1 1 calc R
H25F H 1.0381 0.3033 0.9815 0.122 Uiso 1 1 calc R
C26B C 1.0647(14) 0.1515(5) 0.9448(5) 0.085(5) Uani 1 1 d U
H26D H 1.0227 0.1244 0.9319 0.128 Uiso 1 1 calc R
H26E H 1.0235 0.1572 0.9749 0.128 Uiso 1 1 calc R
H26F H 1.1640 0.1403 0.9467 0.128 Uiso 1 1 calc R
C27B C 1.0736(15) 0.1581(6) 0.8377(5) 0.092(5) Uani 1 1 d U
H27D H 1.1727 0.1504 0.8305 0.138 Uiso 1 1 calc R
H27E H 1.0243 0.1653 0.8098 0.138 Uiso 1 1 calc R
H27F H 1.0422 0.1280 0.8549 0.138 Uiso 1 1 calc R
C28B C 1.0876(14) 0.2775(6) 0.8024(5) 0.092(5) Uani 1 1 d .
H28D H 1.0426 0.3133 0.7957 0.138 Uiso 1 1 calc R
H28E H 1.0533 0.2543 0.7829 0.138 Uiso 1 1 calc R
H28F H 1.1874 0.2761 0.7971 0.138 Uiso 1 1 calc R
C29B C 1.0894(13) 0.3436(5) 0.8897(5) 0.076(4) Uani 1 1 d U
H29D H 1.1890 0.3415 0.8923 0.114 Uiso 1 1 calc R
H29E H 1.0412 0.3614 0.9150 0.114 Uiso 1 1 calc R
H29F H 1.0624 0.3633 0.8615 0.114 Uiso 1 1 calc R
C30B C 0.5144(12) 0.3313(5) 0.8847(5) 0.047(4) Uani 1 1 d .
C31B C 0.4954(11) 0.2959(4) 0.9250(4) 0.029(3) Uani 1 1 d .
C32B C 0.4903(10) 0.2436(4) 0.9098(4) 0.032(3) Uani 1 1 d .
C33B C 0.5036(12) 0.2452(5) 0.8620(4) 0.037(3) Uani 1 1 d .
C34B C 0.5190(11) 0.2999(5) 0.8467(5) 0.047(4) Uani 1 1 d .
C35B C 0.4917(11) 0.3902(4) 0.8820(4) 0.048(3) Uani 1 1 d .
H35D H 0.5325 0.4037 0.8536 0.072 Uiso 1 1 calc R
H35E H 0.5351 0.4024 0.9071 0.072 Uiso 1 1 calc R
H35F H 0.3926 0.4028 0.8837 0.072 Uiso 1 1 calc R
C36B C 0.4486(13) 0.3136(4) 0.9715(4) 0.053(4) Uani 1 1 d .
H36D H 0.4848 0.2869 0.9944 0.080 Uiso 1 1 calc R
H36E H 0.3477 0.3191 0.9743 0.080 Uiso 1 1 calc R
H36F H 0.4832 0.3463 0.9756 0.080 Uiso 1 1 calc R
C37B C 0.4388(11) 0.1979(5) 0.9405(5) 0.065(4) Uani 1 1 d .
H37D H 0.3380 0.2017 0.9410 0.097 Uiso 1 1 calc R
H37E H 0.4688 0.1988 0.9711 0.097 Uiso 1 1 calc R
H37F H 0.4773 0.1645 0.9287 0.097 Uiso 1 1 calc R
C38B C 0.4710(13) 0.2061(5) 0.8316(5) 0.075(5) Uani 1 1 d .
H38D H 0.4879 0.1712 0.8467 0.112 Uiso 1 1 calc R
H38E H 0.5298 0.2076 0.8041 0.112 Uiso 1 1 calc R
H38F H 0.3741 0.2141 0.8240 0.112 Uiso 1 1 calc R
C39B C 0.5112(13) 0.3230(5) 0.7965(4) 0.057(4) Uani 1 1 d .
H39D H 0.4227 0.3452 0.7925 0.086 Uiso 1 1 calc R
H39E H 0.5200 0.2944 0.7766 0.086 Uiso 1 1 calc R
H39F H 0.5863 0.3437 0.7893 0.086 Uiso 1 1 calc R
B1 B 0.5584(15) 0.0574(6) 0.1424(5) 0.044(4) Uani 1 1 d .
B2 B 0.2312(16) 0.4068(5) 0.1144(5) 0.050(4) Uani 1 1 d .
B3 B 0.6966(18) 0.4050(6) 0.6317(5) 0.054(5) Uani 1 1 d .
B4 B 0.9839(16) 0.9250(6) 0.3713(6) 0.055(4) Uani 1 1 d .
C1 C 0.6595(13) 0.0292(5) 0.1025(4) 0.046(3) Uani 1 1 d .
C2 C 0.6151(13) 0.0020(5) 0.0690(5) 0.055(4) Uani 1 1 d .
H2 H 0.5189 0.0009 0.0692 0.066 Uiso 1 1 calc R
C3 C 0.6947(14) -0.0234(5) 0.0356(4) 0.052(4) Uani 1 1 d .
H3 H 0.6553 -0.0412 0.0143 0.062 Uiso 1 1 calc R
C4 C 0.8384(13) -0.0214(5) 0.0349(5) 0.051(4) Uani 1 1 d .
H4 H 0.8975 -0.0379 0.0125 0.061 Uiso 1 1 calc R
C5 C 0.8928(14) 0.0044(5) 0.0667(5) 0.048(4) Uani 1 1 d .
H5 H 0.9889 0.0059 0.0656 0.057 Uiso 1 1 calc R
C6 C 0.8085(13) 0.0281(5) 0.1001(4) 0.044(3) Uani 1 1 d .
H6 H 0.8494 0.0442 0.1222 0.053 Uiso 1 1 calc R
C7 C 0.3994(13) 0.0741(5) 0.1209(5) 0.052(4) Uani 1 1 d .
C8 C 0.3848(13) 0.1016(5) 0.0783(5) 0.053(4) Uani 1 1 d .
H8 H 0.4650 0.1108 0.0623 0.064 Uiso 1 1 calc R
C9 C 0.2578(14) 0.1160(5) 0.0589(4) 0.051(3) Uani 1 1 d .
H9 H 0.2529 0.1349 0.0304 0.061 Uiso 1 1 calc R
C10 C 0.1352(14) 0.1021(5) 0.0818(5) 0.053(4) Uani 1 1 d U
H10 H 0.0491 0.1106 0.0683 0.063 Uiso 1 1 calc R
C11 C 0.1434(13) 0.0753(5) 0.1250(5) 0.055(4) Uani 1 1 d .
H11 H 0.0629 0.0664 0.1410 0.066 Uiso 1 1 calc R
C12 C 0.2708(12) 0.0626(5) 0.1434(4) 0.045(3) Uani 1 1 d .
H12 H 0.2746 0.0452 0.1725 0.055 Uiso 1 1 calc R
C13 C 0.6129(12) 0.1130(5) 0.1580(4) 0.043(3) Uani 1 1 d .
C14 C 0.5460(12) 0.1624(5) 0.1492(4) 0.047(3) Uani 1 1 d .
H14 H 0.4609 0.1669 0.1350 0.056 Uiso 1 1 calc R
C15 C 0.5993(13) 0.2073(5) 0.1608(4) 0.051(4) Uani 1 1 d .
H15 H 0.5511 0.2410 0.1537 0.062 Uiso 1 1 calc R
C16 C 0.7242(13) 0.2012(5) 0.1827(4) 0.050(4) Uani 1 1 d .
H16 H 0.7632 0.2307 0.1897 0.060 Uiso 1 1 calc R
C17 C 0.7893(15) 0.1513(5) 0.1940(4) 0.060(4) Uani 1 1 d .
H17 H 0.8711 0.1465 0.2102 0.071 Uiso 1 1 calc R
C18 C 0.7342(14) 0.1070(5) 0.1816(4) 0.056(4) Uani 1 1 d .
H18 H 0.7800 0.0730 0.1895 0.067 Uiso 1 1 calc R
C19 C 0.5483(12) 0.0131(4) 0.1875(4) 0.040(3) Uani 1 1 d .
C20 C 0.5236(14) 0.0302(5) 0.2315(5) 0.070(5) Uani 1 1 d .
H20 H 0.5170 0.0663 0.2355 0.085 Uiso 1 1 calc R
C21 C 0.5085(14) -0.0051(6) 0.2702(5) 0.071(4) Uani 1 1 d .
H21 H 0.4965 0.0073 0.2993 0.085 Uiso 1 1 calc R
C22 C 0.5116(13) -0.0578(5) 0.2644(5) 0.062(4) Uani 1 1 d .
H22 H 0.4984 -0.0814 0.2897 0.074 Uiso 1 1 calc R
C23 C 0.5338(14) -0.0759(5) 0.2223(5) 0.063(4) Uani 1 1 d .
H23 H 0.5357 -0.1118 0.2183 0.075 Uiso 1 1 calc R
C24 C 0.5540(12) -0.0398(4) 0.1843(4) 0.049(3) Uani 1 1 d .
H24 H 0.5724 -0.0530 0.1557 0.059 Uiso 1 1 calc R
C25 C 0.1903(12) 0.3453(4) 0.1142(4) 0.039(3) Uani 1 1 d .
C26 C 0.2763(13) 0.3057(5) 0.0918(4) 0.047(3) Uani 1 1 d .
H26 H 0.3624 0.3134 0.0791 0.057 Uiso 1 1 calc R
C27 C 0.2412(14) 0.2555(4) 0.0874(4) 0.053(4) Uani 1 1 d .
H27 H 0.3049 0.2302 0.0732 0.063 Uiso 1 1 calc R
C28 C 0.1155(14) 0.2434(4) 0.1035(4) 0.047(3) Uani 1 1 d .
H28 H 0.0896 0.2103 0.0997 0.057 Uiso 1 1 calc R
C29 C 0.0255(14) 0.2815(5) 0.1259(4) 0.059(4) Uani 1 1 d .
H29 H -0.0605 0.2729 0.1380 0.071 Uiso 1 1 calc R
C30 C 0.0582(13) 0.3321(5) 0.1311(4) 0.051(4) Uani 1 1 d .
H30 H -0.0063 0.3571 0.1455 0.061 Uiso 1 1 calc R
C31 C 0.2486(14) 0.4270(4) 0.0595(4) 0.043(3) Uani 1 1 d .
C32 C 0.3663(12) 0.4423(5) 0.0366(5) 0.051(4) Uani 1 1 d .
H32 H 0.4467 0.4425 0.0526 0.061 Uiso 1 1 calc R
C33 C 0.3686(13) 0.4575(4) -0.0102(4) 0.039(3) Uani 1 1 d .
H33 H 0.4523 0.4655 -0.0246 0.047 Uiso 1 1 calc R
C34 C 0.2540(14) 0.4609(4) -0.0355(5) 0.052(4) Uani 1 1 d .
H34 H 0.2553 0.4733 -0.0662 0.062 Uiso 1 1 calc R
C35 C 0.1320(14) 0.4446(5) -0.0127(5) 0.057(4) Uani 1 1 d .
H35 H 0.0515 0.4448 -0.0289 0.068 Uiso 1 1 calc R
C36 C 0.1318(13) 0.4282(4) 0.0336(4) 0.038(3) Uani 1 1 d .
H36 H 0.0504 0.4175 0.0478 0.045 Uiso 1 1 calc R
C37 C 0.1146(12) 0.4430(4) 0.1430(4) 0.036(3) Uani 1 1 d .
C38 C 0.0280(12) 0.4877(4) 0.1250(4) 0.036(3) Uani 1 1 d .
H38 H 0.0410 0.4988 0.0943 0.043 Uiso 1 1 calc R
C39 C -0.0786(13) 0.5167(5) 0.1518(4) 0.046(4) Uani 1 1 d .
H39 H -0.1342 0.5460 0.1382 0.056 Uiso 1 1 calc R
C40 C -0.1017(12) 0.5028(5) 0.1969(5) 0.048(3) Uani 1 1 d U
H40 H -0.1727 0.5218 0.2143 0.057 Uiso 1 1 calc R
C41 C -0.0161(12) 0.4592(4) 0.2161(4) 0.041(3) Uani 1 1 d .
H41 H -0.0270 0.4494 0.2472 0.050 Uiso 1 1 calc R
C42 C 0.0833(13) 0.4307(4) 0.1901(4) 0.040(3) Uani 1 1 d .
H42 H 0.1352 0.4008 0.2042 0.048 Uiso 1 1 calc R
C43 C 0.3802(11) 0.4068(4) 0.1396(4) 0.037(3) Uani 1 1 d .
C44 C 0.4327(12) 0.4546(5) 0.1401(4) 0.049(3) Uani 1 1 d .
H44 H 0.3783 0.4855 0.1286 0.059 Uiso 1 1 calc R
C45 C 0.5653(14) 0.4586(5) 0.1571(4) 0.058(4) Uani 1 1 d .
H45 H 0.5969 0.4914 0.1566 0.069 Uiso 1 1 calc R
C46 C 0.6482(14) 0.4123(5) 0.1747(5) 0.063(4) Uani 1 1 d .
H46 H 0.7369 0.4135 0.1853 0.075 Uiso 1 1 calc R
C47 C 0.5956(12) 0.3661(5) 0.1759(4) 0.053(4) Uani 1 1 d .
H47 H 0.6476 0.3353 0.1885 0.063 Uiso 1 1 calc R
C48 C 0.4639(13) 0.3631(5) 0.1585(4) 0.051(4) Uani 1 1 d .
H48 H 0.4324 0.3302 0.1598 0.061 Uiso 1 1 calc R
C49 C 0.6416(14) 0.3457(5) 0.6351(5) 0.054(4) Uani 1 1 d U
C50 C 0.7030(16) 0.3061(6) 0.6061(5) 0.083(5) Uani 1 1 d U
H50 H 0.7762 0.3136 0.5857 0.100 Uiso 1 1 calc R
C51 C 0.6589(17) 0.2564(6) 0.6068(6) 0.091(5) Uani 1 1 d U
H51 H 0.6967 0.2321 0.5858 0.109 Uiso 1 1 calc R
C52 C 0.5564(17) 0.2442(7) 0.6399(6) 0.102(6) Uani 1 1 d U
H52 H 0.5250 0.2113 0.6405 0.122 Uiso 1 1 calc R
C53 C 0.4992(17) 0.2796(7) 0.6723(6) 0.100(5) Uani 1 1 d U
H53 H 0.4359 0.2703 0.6957 0.119 Uiso 1 1 calc R
C54 C 0.5431(14) 0.3304(5) 0.6676(6) 0.093(6) Uani 1 1 d .
H54 H 0.5029 0.3553 0.6878 0.111 Uiso 1 1 calc R
C55 C 0.7249(14) 0.4213(5) 0.5767(5) 0.058(4) Uani 1 1 d .
C56 C 0.8582(16) 0.4336(5) 0.5581(6) 0.065(4) Uani 1 1 d .
H56 H 0.9309 0.4341 0.5775 0.078 Uiso 1 1 calc R
C57 C 0.8798(17) 0.4448(6) 0.5122(7) 0.079(5) Uani 1 1 d .
H57 H 0.9700 0.4487 0.5006 0.094 Uiso 1 1 calc R
C58 C 0.772(2) 0.4504(6) 0.4824(6) 0.098(6) Uani 1 1 d .
H58 H 0.7878 0.4620 0.4519 0.118 Uiso 1 1 calc R
C59 C 0.6424(19) 0.4390(6) 0.4973(7) 0.092(6) Uani 1 1 d U
H59 H 0.5709 0.4405 0.4771 0.111 Uiso 1 1 calc R
C60 C 0.6203(17) 0.4252(6) 0.5429(6) 0.095(6) Uani 1 1 d .
H60 H 0.5312 0.4178 0.5529 0.114 Uiso 1 1 calc R
C61 C 0.5693(12) 0.4477(5) 0.6545(5) 0.045(3) Uani 1 1 d .
C62 C 0.4812(13) 0.4870(5) 0.6297(4) 0.048(3) Uani 1 1 d .
H62 H 0.4919 0.4903 0.5979 0.058 Uiso 1 1 calc R
C63 C 0.3801(14) 0.5204(5) 0.6513(6) 0.057(4) Uani 1 1 d .
H63 H 0.3265 0.5471 0.6338 0.069 Uiso 1 1 calc R
C64 C 0.3545(14) 0.5164(5) 0.6965(6) 0.065(4) Uani 1 1 d .
H64 H 0.2816 0.5393 0.7096 0.078 Uiso 1 1 calc R
C65 C 0.4367(14) 0.4780(6) 0.7246(5) 0.060(4) Uani 1 1 d .
H65 H 0.4218 0.4748 0.7563 0.072 Uiso 1 1 calc R
C66 C 0.5423(13) 0.4449(5) 0.7017(5) 0.051(4) Uani 1 1 d .
H66 H 0.5986 0.4192 0.7193 0.061 Uiso 1 1 calc R
C67 C 0.8354(13) 0.4069(5) 0.6590(4) 0.046(3) Uani 1 1 d .
C68 C 0.8824(13) 0.4544(5) 0.6632(5) 0.056(4) Uani 1 1 d .
H68 H 0.8288 0.4855 0.6518 0.067 Uiso 1 1 calc R
C69 C 1.0072(14) 0.4580(5) 0.6837(4) 0.059(4) Uani 1 1 d .
H69 H 1.0371 0.4911 0.6841 0.070 Uiso 1 1 calc R
C70 C 1.0881(13) 0.4133(5) 0.7035(4) 0.056(4) Uani 1 1 d .
H70 H 1.1702 0.4158 0.7179 0.067 Uiso 1 1 calc R
C71 C 1.0411(13) 0.3645(5) 0.7010(4) 0.054(4) Uani 1 1 d .
H71 H 1.0923 0.3336 0.7138 0.064 Uiso 1 1 calc R
C72 C 0.9204(16) 0.3620(5) 0.6798(5) 0.067(4) Uani 1 1 d .
H72 H 0.8917 0.3288 0.6788 0.080 Uiso 1 1 calc R
C73 C 1.1302(13) 0.9078(5) 0.3981(4) 0.049(4) Uani 1 1 d U
C74 C 1.2703(15) 0.9101(5) 0.3800(5) 0.064(4) Uani 1 1 d .
H74 H 1.2829 0.9252 0.3504 0.077 Uiso 1 1 calc R
C75 C 1.3873(13) 0.8910(5) 0.4042(6) 0.064(4) Uani 1 1 d .
H75 H 1.4758 0.8935 0.3904 0.076 Uiso 1 1 calc R
C76 C 1.3777(15) 0.8687(5) 0.4476(5) 0.068(4) Uani 1 1 d .
H76 H 1.4578 0.8561 0.4637 0.081 Uiso 1 1 calc R
C77 C 1.2481(15) 0.8655(5) 0.4666(5) 0.061(4) Uani 1 1 d .
H77 H 1.2392 0.8503 0.4964 0.073 Uiso 1 1 calc R
C78 C 1.1295(13) 0.8839(5) 0.4436(5) 0.057(4) Uani 1 1 d .
H78 H 1.0430 0.8806 0.4585 0.068 Uiso 1 1 calc R
C79 C 0.9296(14) 0.8724(5) 0.3539(4) 0.049(4) Uani 1 1 d .
C80 C 0.9712(13) 0.8203(5) 0.3715(4) 0.055(4) Uani 1 1 d .
H80 H 1.0378 0.8152 0.3937 0.066 Uiso 1 1 calc R
C81 C 0.9220(14) 0.7757(5) 0.3586(5) 0.059(4) Uani 1 1 d .
H81 H 0.9541 0.7422 0.3721 0.071 Uiso 1 1 calc R
C82 C 0.8275(14) 0.7815(6) 0.3264(5) 0.070(5) Uani 1 1 d .
H82 H 0.7909 0.7519 0.3182 0.084 Uiso 1 1 calc R
C83 C 0.7830(15) 0.8313(6) 0.3050(5) 0.075(4) Uani 1 1 d .
H83 H 0.7202 0.8347 0.2816 0.090 Uiso 1 1 calc R
C84 C 0.8337(15) 0.8771(6) 0.3187(5) 0.070(4) Uani 1 1 d .
H84 H 0.8034 0.9104 0.3044 0.084 Uiso 1 1 calc R
C85 C 1.0005(15) 0.9672(5) 0.3269(4) 0.056(4) Uani 1 1 d .
C86 C 1.0827(17) 0.9528(5) 0.2892(5) 0.088(5) Uani 1 1 d .
H86 H 1.1292 0.9181 0.2899 0.106 Uiso 1 1 calc R
C87 C 1.1034(18) 0.9857(6) 0.2494(5) 0.089(6) Uani 1 1 d .
H87 H 1.1661 0.9739 0.2258 0.107 Uiso 1 1 calc R
C88 C 1.0285(15) 1.0354(7) 0.2464(5) 0.069(4) Uani 1 1 d .
H88 H 1.0339 1.0568 0.2193 0.082 Uiso 1 1 calc R
C89 C 0.9469(14) 1.0541(6) 0.2821(5) 0.066(4) Uani 1 1 d .
H89 H 0.8997 1.0887 0.2805 0.079 Uiso 1 1 calc R
C90 C 0.9346(12) 1.0186(5) 0.3230(4) 0.054(4) Uani 1 1 d .
H90 H 0.8793 1.0315 0.3479 0.065 Uiso 1 1 calc R
C91 C 0.8618(13) 0.9545(5) 0.4066(4) 0.041(3) Uani 1 1 d .
C92 C 0.8948(12) 0.9868(5) 0.4413(4) 0.046(4) Uani 1 1 d .
H92 H 0.9893 0.9880 0.4455 0.056 Uiso 1 1 calc R
C93 C 0.7986(13) 1.0157(4) 0.4685(4) 0.043(3) Uani 1 1 d .
H93 H 0.8279 1.0358 0.4903 0.051 Uiso 1 1 calc R
C94 C 0.6570(13) 1.0150(4) 0.4636(4) 0.042(3) Uani 1 1 d .
H94 H 0.5899 1.0336 0.4826 0.051 Uiso 1 1 calc R
C95 C 0.6175(13) 0.9864(5) 0.4304(4) 0.043(3) Uani 1 1 d .
H95 H 0.5226 0.9864 0.4260 0.051 Uiso 1 1 calc R
C96 C 0.7176(14) 0.9578(5) 0.4033(4) 0.048(3) Uani 1 1 d .
H96 H 0.6859 0.9390 0.3810 0.057 Uiso 1 1 calc R

loop_
_atom_site_aniso_label
_atom_site_aniso_U_11
_atom_site_aniso_U_22
_atom_site_aniso_U_33
_atom_site_aniso_U_23
_atom_site_aniso_U_13
_atom_site_aniso_U_12
U1 0.0359(3) 0.0287(3) 0.0587(4) 0.0053(2) 0.0012(3) -0.0006(3)
N1A 0.046(4) 0.045(4) 0.038(4) -0.015(4) -0.001(4) -0.007(4)
N2A 0.059(8) 0.045(7) 0.026(7) 0.021(6) 0.005(6) 0.010(6)
N3A 0.049(7) 0.051(7) 0.030(7) 0.010(5) -0.009(5) 0.002(6)
N4A 0.041(7) 0.051(8) 0.077(9) 0.006(7) 0.002(6) 0.012(6)
N5A 0.032(6) 0.036(6) 0.065(8) -0.003(5) -0.003(5) -0.001(5)
C1A 0.055(7) 0.037(6) 0.074(8) 0.013(6) 0.003(6) -0.011(6)
C2A 0.075(10) 0.042(8) 0.048(10) 0.003(7) -0.007(8) -0.015(8)
C3A 0.066(10) 0.073(11) 0.041(10) -0.005(8) 0.000(7) -0.022(8)
C4A 0.060(9) 0.028(7) 0.075(12) -0.009(8) 0.004(8) 0.005(7)
C5A 0.042(8) 0.043(8) 0.048(10) 0.001(7) 0.002(7) -0.007(7)
C6A 0.050(9) 0.034(8) 0.053(10) 0.011(7) 0.016(7) 0.006(7)
C7A 0.067(10) 0.031(8) 0.052(10) 0.016(7) -0.004(7) 0.002(7)
C8A 0.064(10) 0.042(9) 0.080(13) -0.022(9) -0.019(9) 0.000(7)
C9A 0.044(9) 0.042(9) 0.056(11) 0.014(7) -0.005(7) 0.004(7)
C10A 0.019(7) 0.050(9) 0.066(11) -0.023(8) -0.006(7) -0.003(7)
C11A 0.029(8) 0.032(8) 0.060(11) 0.027(8) -0.008(7) 0.000(6)
C12A 0.040(9) 0.051(10) 0.107(15) 0.017(10) 0.011(9) 0.002(8)
C13A 0.037(9) 0.038(9) 0.076(13) -0.002(8) 0.013(7) 0.007(7)
C14A 0.041(9) 0.075(11) 0.050(11) 0.005(8) 0.003(7) 0.002(8)
C15A 0.046(8) 0.037(7) 0.029(9) -0.013(7) 0.000(6) -0.002(6)
C16A 0.075(11) 0.018(7) 0.078(12) 0.004(7) 0.004(8) 0.014(8)
C17A 0.101(13) 0.058(10) 0.101(13) -0.007(9) -0.002(10) -0.009(9)
C18A 0.043(9) 0.029(7) 0.069(11) -0.002(7) -0.009(7) -0.006(7)
C19A 0.069(10) 0.032(7) 0.076(11) 0.020(7) -0.024(8) -0.019(7)
C20A 0.042(9) 0.019(7) 0.072(12) -0.020(7) -0.002(7) -0.003(6)
C21A 0.049(9) 0.061(10) 0.042(10) -0.010(8) 0.009(7) -0.018(8)
C22A 0.031(6) 0.030(6) 0.038(7) 0.007(6) 0.001(5) 0.019(5)
C23A 0.023(8) 0.066(11) 0.096(15) -0.001(10) -0.008(8) 0.013(8)
C24A 0.040(9) 0.054(10) 0.053(11) -0.005(8) 0.013(7) -0.001(8)
C25A 0.058(10) 0.044(8) 0.079(11) -0.002(7) 0.002(8) 0.003(7)
C26A 0.051(9) 0.044(8) 0.051(10) 0.008(6) -0.001(7) -0.002(7)
C27A 0.063(9) 0.029(7) 0.069(10) -0.004(6) 0.004(7) -0.006(7)
C28A 0.024(8) 0.066(10) 0.103(14) -0.014(9) 0.010(8) 0.005(7)
C29A 0.052(9) 0.058(9) 0.079(12) 0.023(8) 0.012(7) -0.001(8)
C30A 0.029(8) 0.022(7) 0.047(10) -0.006(6) 0.002(6) 0.018(6)
C31A 0.037(8) 0.012(6) 0.047(10) -0.003(6) 0.006(6) 0.006(6)
C32A 0.054(9) 0.050(9) 0.028(9) -0.012(7) 0.003(7) 0.019(7)
C33A 0.037(8) 0.026(7) 0.045(10) 0.010(7) 0.010(6) 0.002(6)
C34A 0.046(9) 0.039(9) 0.056(11) -0.008(8) -0.002(7) -0.006(7)
C35A 0.023(7) 0.047(8) 0.098(12) 0.011(7) 0.006(7) 0.006(6)
C36A 0.025(8) 0.055(9) 0.094(12) -0.007(8) 0.007(7) 0.011(7)
C37A 0.055(10) 0.070(10) 0.064(11) 0.012(8) -0.009(7) -0.008(8)
C38A 0.054(9) 0.027(7) 0.091(11) -0.005(7) -0.013(7) -0.013(7)
C39A 0.041(9) 0.058(9) 0.068(12) 0.003(8) 0.001(7) 0.002(7)
U2 0.0387(4) 0.0293(3) 0.0627(4) 0.0034(2) 0.0065(3) -0.0019(3)
N1B 0.030(6) 0.042(7) 0.059(9) -0.017(6) 0.002(6) 0.015(5)
N2B 0.037(7) 0.019(6) 0.085(10) 0.019(6) -0.002(6) 0.002(5)
N3B 0.061(8) 0.028(6) 0.101(11) -0.007(6) 0.002(7) -0.017(6)
N4B 0.066(8) 0.026(6) 0.080(9) 0.013(6) 0.002(6) 0.001(6)
N5B 0.073(5) 0.076(5) 0.114(6) 0.003(4) -0.012(5) -0.014(4)
C1B 0.038(8) 0.047(9) 0.065(12) -0.002(8) 0.019(7) -0.004(7)
C2B 0.037(9) 0.059(10) 0.091(14) -0.008(9) 0.001(8) -0.006(8)
C3B 0.042(9) 0.046(9) 0.066(12) 0.008(8) 0.005(7) -0.006(7)
C4B 0.055(9) 0.037(8) 0.076(12) 0.012(8) 0.006(8) -0.014(7)
C5B 0.044(9) 0.032(8) 0.049(10) 0.026(7) 0.000(7) -0.012(7)
C6B 0.026(8) 0.071(11) 0.060(12) -0.022(9) 0.006(7) -0.011(7)
C7B 0.051(9) 0.044(8) 0.049(11) -0.011(8) 0.012(7) -0.014(7)
C8B 0.043(9) 0.045(9) 0.076(12) 0.025(8) 0.007(7) -0.007(7)
C9B 0.061(10) 0.034(8) 0.082(12) 0.025(8) -0.013(8) -0.008(7)
C10B 0.044(9) 0.020(8) 0.123(16) 0.013(9) -0.005(9) 0.000(7)
C11B 0.059(10) 0.057(10) 0.076(12) 0.018(9) -0.023(8) 0.001(8)
C12B 0.048(9) 0.056(9) 0.046(9) -0.016(7) 0.015(7) 0.001(7)
C13B 0.067(11) 0.054(10) 0.098(14) 0.008(9) -0.025(9) -0.022(8)
C14B 0.053(9) 0.023(7) 0.087(12) 0.010(8) -0.015(8) 0.003(7)
C15B 0.020(7) 0.046(9) 0.068(11) -0.004(7) 0.010(6) -0.005(7)
C16B 0.026(8) 0.050(9) 0.059(10) -0.007(7) -0.013(6) -0.008(7)
C17B 0.049(9) 0.044(8) 0.059(10) 0.023(6) -0.013(7) -0.014(7)
C18B 0.046(7) 0.066(7) 0.080(9) 0.002(7) -0.014(7) -0.008(6)
C19B 0.095(8) 0.090(8) 0.069(8) -0.004(7) 0.004(7) -0.026(7)
C20B 0.041(9) 0.057(10) 0.039(10) 0.005(8) 0.007(7) -0.001(7)
C21B 0.036(9) 0.048(10) 0.088(14) 0.011(9) -0.007(8) 0.003(7)
C22B 0.039(9) 0.062(11) 0.062(12) -0.023(9) 0.001(8) 0.007(8)
C23B 0.030(9) 0.050(10) 0.094(15) 0.035(9) 0.018(8) -0.012(8)
C24B 0.027(8) 0.030(8) 0.108(15) 0.004(9) 0.016(8) 0.004(7)
C25B 0.062(8) 0.105(9) 0.077(9) -0.018(7) -0.006(7) -0.004(7)
C26B 0.069(8) 0.079(8) 0.100(9) 0.028(7) -0.004(7) -0.004(7)
C27B 0.081(8) 0.088(8) 0.110(9) -0.030(7) 0.008(7) -0.015(7)
C28B 0.063(11) 0.104(14) 0.101(15) 0.000(11) 0.013(9) 0.005(10)
C29B 0.058(7) 0.067(8) 0.105(9) -0.004(7) -0.005(7) -0.020(7)
C30B 0.033(8) 0.038(8) 0.064(11) 0.006(7) 0.012(7) 0.006(6)
C31B 0.047(8) 0.011(6) 0.028(8) -0.008(5) -0.001(6) 0.002(6)
C32B 0.018(7) 0.024(7) 0.057(10) -0.007(6) 0.004(6) -0.007(6)
C33B 0.036(8) 0.029(7) 0.044(10) -0.001(7) 0.009(7) 0.006(6)
C34B 0.007(7) 0.045(9) 0.084(13) 0.000(8) 0.006(6) 0.007(6)
C35B 0.036(8) 0.024(7) 0.078(10) 0.003(6) 0.004(6) 0.012(6)
C36B 0.072(10) 0.042(8) 0.048(10) 0.002(6) -0.003(7) -0.019(7)
C37B 0.016(7) 0.055(9) 0.119(13) 0.014(8) 0.010(7) -0.009(7)
C38B 0.070(11) 0.064(10) 0.097(13) -0.052(9) 0.002(9) -0.008(9)
C39B 0.072(10) 0.052(9) 0.043(10) -0.006(7) 0.001(7) 0.005(8)
B1 0.049(11) 0.048(9) 0.038(10) -0.012(7) 0.004(8) -0.013(8)
B2 0.049(11) 0.034(9) 0.067(13) -0.006(8) 0.000(9) -0.007(8)
B3 0.093(14) 0.043(9) 0.032(11) -0.013(7) -0.016(9) -0.013(10)
B4 0.056(11) 0.034(9) 0.074(13) -0.012(8) -0.010(9) 0.002(8)
C1 0.052(10) 0.038(8) 0.046(10) 0.000(7) 0.007(7) -0.004(7)
C2 0.028(8) 0.068(10) 0.068(11) -0.011(8) 0.004(7) -0.007(8)
C3 0.055(10) 0.043(8) 0.058(11) -0.020(7) 0.012(8) -0.008(8)
C4 0.046(9) 0.044(8) 0.052(11) 0.005(7) 0.031(7) 0.010(7)
C5 0.049(9) 0.047(8) 0.049(11) 0.005(7) -0.006(8) -0.015(7)
C6 0.039(9) 0.049(8) 0.045(10) -0.010(7) 0.012(7) -0.014(7)
C7 0.047(9) 0.047(8) 0.060(10) -0.023(7) 0.020(7) 0.001(7)
C8 0.036(9) 0.052(9) 0.067(12) 0.004(8) 0.000(8) 0.003(7)
C9 0.060(10) 0.047(8) 0.045(9) -0.007(6) -0.008(8) 0.001(8)
C10 0.052(7) 0.051(7) 0.058(8) -0.024(6) -0.002(6) -0.004(6)
C11 0.043(9) 0.052(9) 0.073(11) -0.020(8) -0.014(8) -0.004(7)
C12 0.035(8) 0.061(9) 0.040(9) -0.019(6) 0.011(7) -0.006(7)
C13 0.025(8) 0.044(8) 0.058(10) -0.002(7) -0.004(6) 0.003(7)
C14 0.043(9) 0.037(8) 0.061(10) -0.008(7) 0.006(7) -0.009(7)
C15 0.035(9) 0.030(7) 0.085(11) -0.016(7) 0.016(7) 0.007(7)
C16 0.046(9) 0.049(9) 0.057(10) -0.007(7) 0.009(7) -0.018(8)
C17 0.082(11) 0.050(9) 0.049(10) -0.005(7) 0.006(7) -0.020(9)
C18 0.076(11) 0.045(8) 0.048(10) 0.021(7) 0.003(8) -0.028(8)
C19 0.043(8) 0.031(7) 0.051(10) -0.025(6) 0.012(6) -0.018(6)
C20 0.090(12) 0.028(8) 0.096(14) -0.002(8) 0.012(9) -0.026(8)
C21 0.085(12) 0.059(10) 0.070(12) -0.001(8) 0.002(8) -0.016(9)
C22 0.069(11) 0.047(9) 0.065(12) 0.001(8) 0.011(8) 0.000(8)
C23 0.092(12) 0.041(8) 0.057(11) -0.008(8) -0.005(9) -0.012(8)
C24 0.072(10) 0.032(8) 0.047(10) -0.012(6) -0.003(7) -0.010(7)
C25 0.038(8) 0.042(8) 0.041(9) -0.003(6) -0.021(6) -0.008(7)
C26 0.048(9) 0.037(8) 0.054(10) 0.014(7) -0.006(7) -0.005(7)
C27 0.053(10) 0.027(7) 0.071(10) 0.009(6) -0.003(7) 0.012(7)
C28 0.064(10) 0.024(7) 0.054(10) -0.017(6) -0.004(7) -0.001(7)
C29 0.051(9) 0.064(10) 0.072(11) 0.004(8) -0.016(8) -0.033(9)
C30 0.050(9) 0.047(8) 0.060(10) 0.007(7) -0.019(7) -0.018(7)
C31 0.057(9) 0.029(7) 0.039(9) 0.007(6) -0.022(7) 0.006(7)
C32 0.030(8) 0.049(9) 0.073(12) -0.008(7) -0.004(7) 0.004(7)
C33 0.051(9) 0.025(7) 0.044(10) -0.016(6) 0.016(7) -0.016(6)
C34 0.045(9) 0.045(8) 0.068(11) -0.019(7) -0.011(8) -0.001(7)
C35 0.057(10) 0.065(9) 0.050(11) -0.014(8) -0.031(8) 0.004(8)
C36 0.052(9) 0.027(7) 0.030(9) -0.001(6) -0.002(7) 0.007(6)
C37 0.033(8) 0.038(7) 0.040(9) 0.007(6) -0.008(6) -0.014(6)
C38 0.047(8) 0.031(7) 0.027(8) -0.007(6) -0.001(6) 0.007(6)
C39 0.052(9) 0.049(8) 0.041(10) 0.015(7) -0.012(7) -0.020(7)
C40 0.041(7) 0.046(7) 0.057(8) -0.009(6) 0.001(6) -0.010(6)
C41 0.046(9) 0.026(7) 0.050(10) 0.005(6) 0.000(7) -0.004(7)
C42 0.057(9) 0.027(7) 0.037(9) -0.005(6) -0.004(7) -0.010(7)
C43 0.028(7) 0.033(7) 0.051(9) 0.002(6) -0.007(6) -0.002(6)
C44 0.036(9) 0.050(9) 0.057(10) -0.005(7) -0.006(7) 0.006(7)
C45 0.053(10) 0.051(9) 0.074(11) -0.008(8) -0.014(8) -0.022(8)
C46 0.041(9) 0.064(10) 0.084(12) -0.003(8) -0.013(8) -0.009(8)
C47 0.028(8) 0.041(8) 0.086(11) 0.016(7) -0.017(7) -0.001(7)
C48 0.048(9) 0.031(7) 0.071(11) -0.003(7) 0.003(7) 0.002(7)
C49 0.053(7) 0.044(6) 0.062(8) -0.012(6) -0.018(6) 0.014(6)
C50 0.088(8) 0.083(8) 0.083(9) -0.024(7) -0.022(7) -0.009(7)
C51 0.101(9) 0.075(8) 0.094(9) -0.016(7) -0.011(7) -0.001(7)
C52 0.093(9) 0.102(9) 0.120(10) -0.031(8) -0.017(8) -0.029(8)
C53 0.097(9) 0.096(9) 0.109(9) -0.024(8) 0.000(7) -0.020(8)
C54 0.052(11) 0.045(10) 0.182(18) -0.014(10) 0.013(10) -0.017(8)
C55 0.043(9) 0.055(9) 0.075(12) -0.034(8) -0.006(8) 0.016(8)
C56 0.076(12) 0.045(9) 0.079(13) -0.024(8) 0.013(9) -0.023(8)
C57 0.057(12) 0.076(12) 0.104(18) -0.039(11) 0.028(11) -0.007(10)
C58 0.116(17) 0.096(14) 0.065(14) -0.004(10) 0.041(12) 0.025(13)
C59 0.086(9) 0.112(9) 0.072(9) -0.010(8) -0.011(8) 0.013(8)
C60 0.078(13) 0.129(15) 0.077(15) -0.032(11) -0.042(11) 0.012(11)
C61 0.035(8) 0.045(8) 0.059(11) -0.018(7) -0.002(7) -0.012(7)
C62 0.053(9) 0.046(8) 0.039(9) -0.006(7) -0.014(7) 0.019(7)
C63 0.060(11) 0.042(9) 0.067(12) 0.014(8) -0.018(9) -0.004(8)
C64 0.055(10) 0.047(9) 0.094(14) 0.000(9) -0.020(10) -0.007(8)
C65 0.048(10) 0.089(12) 0.045(10) -0.006(9) 0.013(8) -0.023(9)
C66 0.049(10) 0.044(8) 0.061(12) 0.005(7) -0.003(8) -0.013(7)
C67 0.049(9) 0.045(8) 0.046(9) -0.013(7) -0.022(7) 0.000(7)
C68 0.039(9) 0.035(8) 0.094(12) -0.025(7) -0.026(8) 0.018(7)
C69 0.057(10) 0.035(8) 0.082(12) -0.001(7) -0.005(8) -0.002(7)
C70 0.053(9) 0.066(10) 0.048(9) -0.004(7) -0.013(7) -0.006(8)
C71 0.051(9) 0.033(8) 0.075(11) -0.013(7) -0.029(8) 0.014(7)
C72 0.101(13) 0.039(9) 0.067(11) -0.013(7) -0.013(9) -0.019(9)
C73 0.049(7) 0.044(6) 0.055(7) -0.001(6) 0.007(6) -0.010(6)
C74 0.058(11) 0.045(9) 0.090(12) -0.013(8) 0.024(9) -0.017(8)
C75 0.020(8) 0.040(9) 0.126(16) -0.005(9) 0.007(9) 0.006(7)
C76 0.056(11) 0.058(10) 0.089(13) -0.006(9) -0.001(9) -0.010(8)
C77 0.051(10) 0.062(10) 0.074(11) -0.011(8) 0.003(9) -0.023(9)
C78 0.019(8) 0.067(10) 0.084(12) -0.020(8) 0.002(7) -0.002(7)
C79 0.064(10) 0.050(9) 0.031(9) -0.006(7) 0.023(7) -0.013(8)
C80 0.041(9) 0.054(9) 0.068(11) 0.000(8) 0.016(7) -0.008(8)
C81 0.047(10) 0.043(9) 0.090(13) -0.020(8) -0.006(8) -0.003(8)
C82 0.039(10) 0.064(11) 0.111(15) -0.016(9) 0.001(9) -0.022(9)
C83 0.089(12) 0.068(11) 0.069(12) -0.004(9) -0.022(9) -0.005(10)
C84 0.103(13) 0.069(10) 0.045(11) 0.003(8) -0.012(9) -0.036(10)
C85 0.073(11) 0.059(10) 0.036(10) -0.003(7) 0.004(7) -0.017(9)
C86 0.144(16) 0.045(9) 0.074(13) -0.021(9) 0.034(11) -0.017(10)
C87 0.137(17) 0.073(12) 0.054(12) 0.004(9) 0.033(10) -0.026(12)
C88 0.051(11) 0.086(13) 0.059(12) 0.013(9) 0.003(8) 0.009(9)
C89 0.048(10) 0.062(10) 0.089(14) 0.011(9) -0.021(9) -0.012(8)
C90 0.043(9) 0.060(10) 0.056(10) 0.006(8) -0.009(7) 0.000(8)
C91 0.049(9) 0.039(8) 0.034(9) 0.009(6) -0.006(7) -0.009(7)
C92 0.027(8) 0.050(8) 0.055(10) 0.009(7) 0.015(7) 0.006(7)
C93 0.037(9) 0.041(8) 0.044(10) 0.010(6) 0.001(7) 0.006(7)
C94 0.059(10) 0.024(7) 0.032(9) -0.001(6) 0.018(7) 0.025(7)
C95 0.036(8) 0.049(8) 0.041(10) 0.001(7) -0.006(7) 0.001(7)
C96 0.045(9) 0.043(8) 0.051(10) 0.003(7) 0.005(7) -0.002(7)

loop_
_atom_type_symbol
_atom_type_description
_atom_type_scat_dispersion_real
_atom_type_scat_dispersion_imag
_atom_type_scat_source
C C 0.0033 0.0016 'International Tables Vol C Tables 4.2.6.8 and 6.1.1.4'
H H 0.0000 0.0000 'International Tables Vol C Tables 4.2.6.8 and 6.1.1.4'
B B 0.0013 0.0007 'International Tables Vol C Tables 4.2.6.8 and 6.1.1.4'
N N 0.0061 0.0033 'International Tables Vol C Tables 4.2.6.8 and 6.1.1.4'
U U -9.6767 9.6646 'International Tables Vol C Tables 4.2.6.8 and 6.1.1.4'

loop_
_geom_angle_atom_site_label_1
_geom_angle_atom_site_label_2
_geom_angle_atom_site_label_3
_geom_angle
N3A U1 N2A 65.5(3)
N3A U1 N1A 130.2(3)
N2A U1 N1A 64.7(3)
N3A U1 N4A 81.9(3)
N2A U1 N4A 147.5(3)
N1A U1 N4A 147.9(3)
N3A U1 N5A 149.9(3)
N2A U1 N5A 144.6(3)
N1A U1 N5A 79.9(3)
N4A U1 N5A 67.9(3)
C1A N1A C5A 118.6(11)
C1A N1A U1 122.8(9)
C5A N1A U1 118.6(8)
C10A N2A C6A 117.7(11)
C10A N2A U1 119.6(9)
C6A N2A U1 122.6(8)
C15A N3A C11A 118.4(10)
C15A N3A U1 122.7(8)
C11A N3A U1 118.9(8)
C16A N4A U1 168.3(11)
C18A N5A U1 166.8(9)
N1A C1A C2A 124.7(12)
N1A C1A H1A 117.7
C2A C1A H1A 117.7
C3A C2A C1A 119.0(12)
C3A C2A H2A 120.5
C1A C2A H2A 120.5
C2A C3A C4A 118.4(13)
C2A C3A H3A 120.8
C4A C3A H3A 120.8
C5A C4A C3A 120.4(12)
C5A C4A H4A 119.8
C3A C4A H4A 119.8
C4A C5A N1A 118.8(11)
C4A C5A C6A 122.4(12)
N1A C5A C6A 118.7(12)
C7A C6A N2A 121.8(12)
C7A C6A C5A 122.8(13)
N2A C6A C5A 115.4(11)
C6A C7A C8A 120.8(13)
C6A C7A H7A 119.6
C8A C7A H7A 119.6
C9A C8A C7A 119.7(13)
C9A C8A H8A 120.2
C7A C8A H8A 120.2
C8A C9A C10A 118.4(13)
C8A C9A H9A 120.8
C10A C9A H9A 120.8
N2A C10A C9A 121.5(13)
N2A C10A C11A 118.0(12)
C9A C10A C11A 120.4(13)
N3A C11A C12A 116.9(13)
N3A C11A C10A 117.9(11)
C12A C11A C10A 125.2(14)
C13A C12A C11A 122.6(15)
C13A C12A H12A 118.7
C11A C12A H12A 118.7
C12A C13A C14A 119.6(14)
C12A C13A H13A 120.2
C14A C13A H13A 120.2
C15A C14A C13A 114.8(13)
C15A C14A H14A 122.6
C13A C14A H14A 122.6
N3A C15A C14A 127.6(12)
N3A C15A H15A 116.2
C14A C15A H15A 116.2
N4A C16A C17A 175.4(15)
C16A C17A H17A 109.5
C16A C17A H17B 109.5
H17A C17A H17B 109.5
C16A C17A H17C 109.5
H17A C17A H17C 109.5
H17B C17A H17C 109.5
N5A C18A C19A 178.6(15)
C18A C19A H19A 109.5
C18A C19A H19B 109.5
H19A C19A H19B 109.5
C18A C19A H19C 109.5
H19A C19A H19C 109.5
H19B C19A H19C 109.5
C21A C20A C24A 110.6(11)
C21A C20A C25A 124.4(13)
C24A C20A C25A 123.5(11)
C22A C21A C20A 103.7(11)
C22A C21A C26A 126.7(13)
C20A C21A C26A 127.8(13)
C21A C22A C23A 113.5(13)
C21A C22A C27A 123.7(11)
C23A C22A C27A 121.9(13)
C24A C23A C22A 104.1(14)
C24A C23A C28A 126.4(14)
C22A C23A C28A 127.5(14)
C23A C24A C20A 108.0(12)
C23A C24A C29A 124.7(14)
C20A C24A C29A 124.7(13)
C20A C25A H25A 109.5
C20A C25A H25B 109.5
H25A C25A H25B 109.5
C20A C25A H25C 109.5
H25A C25A H25C 109.5
H25B C25A H25C 109.5
C21A C26A H26A 109.5
C21A C26A H26B 109.5
H26A C26A H26B 109.5
C21A C26A H26C 109.5
H26A C26A H26C 109.5
H26B C26A H26C 109.5
C22A C27A H27A 109.5
C22A C27A H27B 109.5
H27A C27A H27B 109.5
C22A C27A H27C 109.5
H27A C27A H27C 109.5
H27B C27A H27C 109.5
C23A C28A H28A 109.5
C23A C28A H28B 109.5
H28A C28A H28B 109.5
C23A C28A H28C 109.5
H28A C28A H28C 109.5
H28B C28A H28C 109.5
C24A C29A H29A 109.5
C24A C29A H29B 109.5
H29A C29A H29B 109.5
C24A C29A H29C 109.5
H29A C29A H29C 109.5
H29B C29A H29C 109.5
C34A C30A C31A 109.2(11)
C34A C30A C35A 126.5(12)
C31A C30A C35A 122.8(10)
C30A C31A C32A 107.2(10)
C30A C31A C36A 128.0(10)
C32A C31A C36A 122.7(11)
C33A C32A C31A 107.1(11)
C33A C32A C37A 125.1(12)
C31A C32A C37A 126.0(12)
C32A C33A C34A 107.3(11)
C32A C33A C38A 126.4(11)
C34A C33A C38A 124.9(12)
C30A C34A C33A 109.1(12)
C30A C34A C39A 127.0(12)
C33A C34A C39A 122.6(11)
C30A C35A H35A 109.5
C30A C35A H35B 109.5
H35A C35A H35B 109.5
C30A C35A H35C 109.5
H35A C35A H35C 109.5
H35B C35A H35C 109.5
C31A C36A H36A 109.5
C31A C36A H36B 109.5
H36A C36A H36B 109.5
C31A C36A H36C 109.5
H36A C36A H36C 109.5
H36B C36A H36C 109.5
C32A C37A H37A 109.5
C32A C37A H37B 109.5
H37A C37A H37B 109.5
C32A C37A H37C 109.5
H37A C37A H37C 109.5
H37B C37A H37C 109.5
C33A C38A H38A 109.5
C33A C38A H38B 109.5
H38A C38A H38B 109.5
C33A C38A H38C 109.5
H38A C38A H38C 109.5
H38B C38A H38C 109.5
C34A C39A H39A 109.5
C34A C39A H39B 109.5
H39A C39A H39B 109.5
C34A C39A H39C 109.5
H39A C39A H39C 109.5
H39B C39A H39C 109.5
N5B U2 N1B 80.4(4)
N5B U2 N2B 143.7(4)
N1B U2 N2B 63.4(4)
N5B U2 N4B 71.9(4)
N1B U2 N4B 152.3(4)
N2B U2 N4B 144.3(3)
N5B U2 N3B 152.3(4)
N1B U2 N3B 127.3(4)
N2B U2 N3B 63.9(3)
N4B U2 N3B 80.4(3)
C1B N1B C5B 118.8(13)
C1B N1B U2 121.0(9)
C5B N1B U2 120.2(9)
C10B N2B C6B 118.6(12)
C10B N2B U2 120.1(9)
C6B N2B U2 120.9(10)
C15B N3B C11B 117.0(12)
C15B N3B U2 122.9(9)
C11B N3B U2 120.1(9)
C16B N4B U2 173.2(10)
C18B N5B U2 174.2(12)
N1B C1B C2B 124.7(13)
N1B C1B H1B 117.6
C2B C1B H1B 117.6
C3B C2B C1B 114.7(14)
C3B C2B H2B 122.7
C1B C2B H2B 122.7
C2B C3B C4B 122.0(14)
C2B C3B H3B 119.0
C4B C3B H3B 119.0
C3B C4B C5B 118.9(13)
C3B C4B H4B 120.5
C5B C4B H4B 120.5
N1B C5B C4B 120.7(14)
N1B C5B C6B 119.0(12)
C4B C5B C6B 120.3(13)
N2B C6B C7B 122.0(13)
N2B C6B C5B 116.2(13)
C7B C6B C5B 121.7(14)
C8B C7B C6B 119.9(14)
C8B C7B H7B 120.1
C6B C7B H7B 120.1
C7B C8B C9B 118.7(14)
C7B C8B H8B 120.7
C9B C8B H8B 120.7
C8B C9B C10B 122.3(14)
C8B C9B H9B 118.9
C10B C9B H9B 118.8
N2B C10B C9B 118.5(13)
N2B C10B C11B 120.4(15)
C9B C10B C11B 121.0(15)
N3B C11B C12B 118.8(12)
N3B C11B C10B 115.2(14)
C12B C11B C10B 125.9(14)
C13B C12B C11B 121.4(13)
C13B C12B H12B 119.3
C11B C12B H12B 119.3
C12B C13B C14B 119.0(14)
C12B C13B H13B 120.5
C14B C13B H13B 120.5
C15B C14B C13B 117.6(13)
C15B C14B H14B 121.2
C13B C14B H14B 121.2
N3B C15B C14B 125.8(13)
N3B C15B H15B 117.1
C14B C15B H15B 117.1
N4B C16B C17B 176.5(13)
C16B C17B H17D 109.5
C16B C17B H17E 109.5
H17D C17B H17E 109.5
C16B C17B H17F 109.5
H17D C17B H17F 109.5
H17E C17B H17F 109.5
N5B C18B C19B 176.3(15)
C18B C19B H19D 109.5
C18B C19B H19E 109.5
H19D C19B H19E 109.5
C18B C19B H19F 109.5
H19D C19B H19F 109.5
H19E C19B H19F 109.5
C24B C20B C25B 129.2(14)
C24B C20B C21B 101.7(12)
C25B C20B C21B 127.2(13)
C22B C21B C20B 112.4(12)
C22B C21B C26B 123.6(14)
C20B C21B C26B 122.2(14)
C21B C22B C23B 103.9(13)
C21B C22B C27B 124.7(14)
C23B C22B C27B 129.4(16)
C24B C23B C22B 110.1(14)
C24B C23B C28B 128.7(15)
C22B C23B C28B 120.5(16)
C23B C24B C20B 111.8(13)
C23B C24B C29B 124.5(14)
C20B C24B C29B 121.8(16)
C20B C25B H25D 109.5
C20B C25B H25E 109.5
H25D C25B H25E 109.5
C20B C25B H25F 109.5
H25D C25B H25F 109.5
H25E C25B H25F 109.5
C21B C26B H26D 109.5
C21B C26B H26E 109.5
H26D C26B H26E 109.5
C21B C26B H26F 109.5
H26D C26B H26F 109.5
H26E C26B H26F 109.5
C22B C27B H27D 109.5
C22B C27B H27E 109.5
H27D C27B H27E 109.5
C22B C27B H27F 109.5
H27D C27B H27F 109.5
H27E C27B H27F 109.5
C23B C28B H28D 109.5
C23B C28B H28E 109.5
H28D C28B H28E 109.5
C23B C28B H28F 109.5
H28D C28B H28F 109.5
H28E C28B H28F 109.5
C24B C29B H29D 109.5
C24B C29B H29E 109.5
H29D C29B H29E 109.5
C24B C29B H29F 109.5
H29D C29B H29F 109.5
H29E C29B H29F 109.5
C34B C30B C31B 106.0(11)
C34B C30B C35B 125.1(12)
C31B C30B C35B 126.7(12)
C30B C31B C32B 107.6(11)
C30B C31B C36B 124.7(10)
C32B C31B C36B 125.5(9)
C33B C32B C31B 109.8(10)
C33B C32B C37B 124.5(10)
C31B C32B C37B 123.8(11)
C32B C33B C34B 105.9(11)
C32B C33B C38B 128.5(11)
C34B C33B C38B 123.7(13)
C30B C34B C33B 110.6(12)
C30B C34B C39B 123.9(12)
C33B C34B C39B 124.4(13)
C30B C35B H35D 109.4
C30B C35B H35E 109.5
H35D C35B H35E 109.5
C30B C35B H35F 109.5
H35D C35B H35F 109.5
H35E C35B H35F 109.5
C31B C36B H36D 109.5
C31B C36B H36E 109.5
H36D C36B H36E 109.5
C31B C36B H36F 109.5
H36D C36B H36F 109.5
H36E C36B H36F 109.5
C32B C37B H37D 109.5
C32B C37B H37E 109.5
H37D C37B H37E 109.5
C32B C37B H37F 109.5
H37D C37B H37F 109.5
H37E C37B H37F 109.5
C33B C38B H38D 109.5
C33B C38B H38E 109.5
H38D C38B H38E 109.5
C33B C38B H38F 109.5
H38D C38B H38F 109.5
H38E C38B H38F 109.5
C34B C39B H39D 109.5
C34B C39B H39E 109.5
H39D C39B H39E 109.5
C34B C39B H39F 109.5
H39D C39B H39F 109.5
H39E C39B H39F 109.5
C1 B1 C7 106.6(10)
C1 B1 C19 108.6(10)
C7 B1 C19 109.3(10)
C1 B1 C13 113.0(10)
C7 B1 C13 108.4(10)
C19 B1 C13 110.8(10)
C37 B2 C43 105.9(11)
C37 B2 C31 114.5(11)
C43 B2 C31 110.0(10)
C37 B2 C25 110.6(10)
C43 B2 C25 111.5(10)
C31 B2 C25 104.4(10)
C67 B3 C55 110.3(12)
C67 B3 C61 107.0(10)
C55 B3 C61 111.1(11)
C67 B3 C49 114.6(11)
C55 B3 C49 106.2(10)
C61 B3 C49 107.7(11)
C79 B4 C85 108.3(11)
C79 B4 C73 110.2(11)
C85 B4 C73 112.9(11)
C79 B4 C91 109.2(11)
C85 B4 C91 106.8(10)
C73 B4 C91 109.4(11)
C2 C1 C6 112.2(11)
C2 C1 B1 125.0(12)
C6 C1 B1 122.7(12)
C3 C2 C1 127.7(13)
C3 C2 H2 116.1
C1 C2 H2 116.1
C2 C3 C4 116.4(12)
C2 C3 H3 121.8
C4 C3 H3 121.8
C5 C4 C3 120.4(12)
C5 C4 H4 119.8
C3 C4 H4 119.8
C4 C5 C6 120.7(13)
C4 C5 H5 119.6
C6 C5 H5 119.7
C5 C6 C1 122.5(12)
C5 C6 H6 118.7
C1 C6 H6 118.7
C8 C7 C12 114.6(12)
C8 C7 B1 120.4(11)
C12 C7 B1 125.1(12)
C9 C8 C7 123.0(12)
C9 C8 H8 118.5
C7 C8 H8 118.5
C8 C9 C10 120.0(12)
C8 C9 H9 120.0
C10 C9 H9 120.0
C11 C10 C9 119.4(12)
C11 C10 H10 120.3
C9 C10 H10 120.3
C12 C11 C10 118.7(13)
C12 C11 H11 120.6
C10 C11 H11 120.6
C11 C12 C7 124.2(13)
C11 C12 H12 117.9
C7 C12 H12 117.9
C14 C13 C18 117.9(12)
C14 C13 B1 124.7(11)
C18 C13 B1 117.4(11)
C13 C14 C15 122.4(12)
C13 C14 H14 118.8
C15 C14 H14 118.8
C16 C15 C14 119.4(12)
C16 C15 H15 120.3
C14 C15 H15 120.3
C17 C16 C15 118.8(12)
C17 C16 H16 120.6
C15 C16 H16 120.6
C16 C17 C18 120.5(13)
C16 C17 H17 119.8
C18 C17 H17 119.8
C13 C18 C17 120.8(12)
C13 C18 H18 119.6
C17 C18 H18 119.6
C24 C19 C20 115.3(11)
C24 C19 B1 124.2(11)
C20 C19 B1 120.3(10)
C19 C20 C21 122.5(12)
C19 C20 H20 118.8
C21 C20 H20 118.8
C22 C21 C20 119.1(14)
C22 C21 H21 120.4
C20 C21 H21 120.5
C23 C22 C21 120.2(13)
C23 C22 H22 119.9
C21 C22 H22 119.9
C22 C23 C24 119.4(12)
C22 C23 H23 120.3
C24 C23 H23 120.3
C19 C24 C23 123.4(12)
C19 C24 H24 118.3
C23 C24 H24 118.3
C26 C25 C30 115.4(10)
C26 C25 B2 121.8(11)
C30 C25 B2 122.2(11)
C27 C26 C25 123.9(11)
C27 C26 H26 118.0
C25 C26 H26 118.0
C28 C27 C26 120.2(12)
C28 C27 H27 119.9
C26 C27 H27 119.9
C27 C28 C29 118.2(11)
C27 C28 H28 120.9
C29 C28 H28 120.9
C28 C29 C30 122.8(12)
C28 C29 H29 118.6
C30 C29 H29 118.6
C29 C30 C25 119.3(12)
C29 C30 H30 120.3
C25 C30 H30 120.3
C32 C31 C36 116.2(11)
C32 C31 B2 127.2(12)
C36 C31 B2 116.5(12)
C31 C32 C33 121.7(11)
C31 C32 H32 119.1
C33 C32 H32 119.1
C34 C33 C32 122.7(12)
C34 C33 H33 118.6
C32 C33 H33 118.6
C33 C34 C35 116.4(13)
C33 C34 H34 121.8
C35 C34 H34 121.8
C36 C35 C34 120.4(11)
C36 C35 H35 119.8
C34 C35 H35 119.8
C31 C36 C35 122.4(12)
C31 C36 H36 118.8
C35 C36 H36 118.8
C38 C37 C42 112.7(11)
C38 C37 B2 125.2(11)
C42 C37 B2 122.0(11)
C37 C38 C39 122.4(11)
C37 C38 H38 118.8
C39 C38 H38 118.8
C40 C39 C38 121.6(12)
C40 C39 H39 119.2
C38 C39 H39 119.2
C39 C40 C41 117.6(12)
C39 C40 H40 121.2
C41 C40 H40 121.2
C42 C41 C40 120.6(12)
C42 C41 H41 119.7
C40 C41 H41 119.7
C41 C42 C37 125.0(12)
C41 C42 H42 117.5
C37 C42 H42 117.5
C48 C43 C44 115.3(10)
C48 C43 B2 126.3(10)
C44 C43 B2 118.3(10)
C43 C44 C45 123.1(11)
C43 C44 H44 118.4
C45 C44 H44 118.4
C46 C45 C44 119.1(11)
C46 C45 H45 120.5
C44 C45 H45 120.5
C47 C46 C45 118.0(12)
C47 C46 H46 121.0
C45 C46 H46 121.0
C46 C47 C48 121.9(11)
C46 C47 H47 119.0
C48 C47 H47 119.0
C43 C48 C47 122.5(11)
C43 C48 H48 118.7
C47 C48 H48 118.7
C54 C49 C50 115.7(13)
C54 C49 B3 123.4(12)
C50 C49 B3 120.7(13)
C51 C50 C49 123.1(15)
C51 C50 H50 118.5
C49 C50 H50 118.5
C50 C51 C52 117.9(16)
C50 C51 H51 121.1
C52 C51 H51 121.1
C51 C52 C53 122.3(16)
C51 C52 H52 118.8
C53 C52 H52 118.8
C52 C53 C54 116.3(16)
C52 C53 H53 121.9
C54 C53 H53 121.9
C49 C54 C53 124.4(15)
C49 C54 H54 117.8
C53 C54 H54 117.8
C56 C55 C60 113.4(14)
C56 C55 B3 122.2(13)
C60 C55 B3 124.3(14)
C57 C56 C55 120.8(15)
C57 C56 H56 119.6
C55 C56 H56 119.6
C56 C57 C58 122.0(16)
C56 C57 H57 119.0
C58 C57 H57 119.0
C59 C58 C57 120.4(17)
C59 C58 H58 119.8
C57 C58 H58 119.8
C58 C59 C60 118.2(18)
C58 C59 H59 120.9
C60 C59 H59 120.9
C59 C60 C55 124.8(17)
C59 C60 H60 117.6
C55 C60 H60 117.6
C66 C61 C62 115.2(12)
C66 C61 B3 119.7(12)
C62 C61 B3 125.1(13)
C63 C62 C61 121.0(13)
C63 C62 H62 119.5
C61 C62 H62 119.5
C64 C63 C62 122.8(13)
C64 C63 H63 118.6
C62 C63 H63 118.6
C63 C64 C65 120.7(14)
C63 C64 H64 119.7
C65 C64 H64 119.7
C66 C65 C64 115.5(13)
C66 C65 H65 122.2
C64 C65 H65 122.3
C61 C66 C65 124.8(13)
C61 C66 H66 117.6
C65 C66 H66 117.6
C68 C67 C72 114.3(11)
C68 C67 B3 120.3(11)
C72 C67 B3 125.4(11)
C67 C68 C69 122.7(11)
C67 C68 H68 118.6
C69 C68 H68 118.6
C70 C69 C68 121.4(12)
C70 C69 H69 119.3
C68 C69 H69 119.3
C69 C70 C71 117.2(12)
C69 C70 H70 121.4
C71 C70 H70 121.4
C72 C71 C70 120.1(12)
C72 C71 H71 120.0
C70 C71 H71 120.0
C71 C72 C67 124.2(11)
C71 C72 H72 117.9
C67 C72 H72 117.9
C78 C73 C74 111.3(12)
C78 C73 B4 121.1(11)
C74 C73 B4 127.4(13)
C75 C74 C73 123.1(13)
C75 C74 H74 118.5
C73 C74 H74 118.5
C76 C75 C74 122.0(13)
C76 C75 H75 119.0
C74 C75 H75 119.0
C77 C76 C75 117.7(14)
C77 C76 H76 121.2
C75 C76 H76 121.2
C76 C77 C78 122.0(14)
C76 C77 H77 119.0
C78 C77 H77 119.0
C77 C78 C73 124.0(12)
C77 C78 H78 118.0
C73 C78 H78 118.0
C80 C79 C84 114.4(12)
C80 C79 B4 124.8(13)
C84 C79 B4 120.9(12)
C81 C80 C79 125.6(13)
C81 C80 H80 117.2
C79 C80 H80 117.2
C82 C81 C80 118.8(13)
C82 C81 H81 120.6
C80 C81 H81 120.6
C81 C82 C83 120.6(13)
C81 C82 H82 119.7
C83 C82 H82 119.7
C82 C83 C84 120.0(14)
C82 C83 H83 120.0
C84 C83 H83 120.0
C79 C84 C83 120.4(13)
C79 C84 H84 119.8
C83 C84 H84 119.8
C86 C85 C90 113.6(12)
C86 C85 B4 121.3(13)
C90 C85 B4 125.0(13)
C85 C86 C87 125.8(14)
C85 C86 H86 117.1
C87 C86 H86 117.1
C88 C87 C86 117.8(15)
C88 C87 H87 121.1
C86 C87 H87 121.1
C89 C88 C87 121.0(14)
C89 C88 H88 119.5
C87 C88 H88 119.5
C88 C89 C90 118.1(14)
C88 C89 H89 120.9
C90 C89 H89 120.9
C85 C90 C89 123.3(13)
C85 C90 H90 118.3
C89 C90 H90 118.4
C96 C91 C92 111.1(11)
C96 C91 B4 126.0(12)
C92 C91 B4 122.3(11)
C93 C92 C91 125.1(12)
C93 C92 H92 117.5
C91 C92 H92 117.5
C92 C93 C94 119.4(12)
C92 C93 H93 120.3
C94 C93 H93 120.3
C95 C94 C93 118.8(11)
C95 C94 H94 120.6
C93 C94 H94 120.6
C94 C95 C96 120.2(12)
C94 C95 H95 119.9
C96 C95 H95 119.9
C95 C96 C91 125.3(13)
C95 C96 H96 117.3
C91 C96 H96 117.3

loop_
_geom_bond_atom_site_label_1
_geom_bond_atom_site_label_2
_geom_bond_distance
U1 N3A 2.528(9)
U1 N2A 2.547(10)
U1 N1A 2.571(9)
U1 N4A 2.598(12)
U1 N5A 2.641(10)
U1 C32A 2.843(12)
U1 C34A 2.845(12)
U1 C22A 2.847(11)
U1 C31A 2.853(11)
U1 C23A 2.860(14)
U1 C33A 2.863(11)
U1 C24A 2.864(12)
U1 C30A 2.874(11)
U1 C20A 2.877(11)
U1 C21A 2.891(13)
N1A C1A 1.285(13)
N1A C5A 1.395(13)
N2A C10A 1.349(14)
N2A C6A 1.358(14)
N3A C15A 1.340(12)
N3A C11A 1.390(13)
N4A C16A 1.135(14)
N5A C18A 1.140(12)
C1A C2A 1.375(15)
C1A H1A 0.9300
C2A C3A 1.337(15)
C2A H2A 0.9300
C3A C4A 1.405(15)
C3A H3A 0.9300
C4A C5A 1.373(15)
C4A H4A 0.9300
C5A C6A 1.486(15)
C6A C7A 1.354(15)
C7A C8A 1.370(16)
C7A H7A 0.9300
C8A C9A 1.340(15)
C8A H8A 0.9300
C9A C10A 1.427(15)
C9A H9A 0.9300
C10A C11A 1.463(16)
C11A C12A 1.419(16)
C12A C13A 1.392(17)
C12A H12A 0.9300
C13A C14A 1.402(15)
C13A H13A 0.9300
C14A C15A 1.386(14)
C14A H14A 0.9300
C15A H15A 0.9300
C16A C17A 1.450(17)
C17A H17A 0.9600
C17A H17B 0.9600
C17A H17C 0.9600
C18A C19A 1.454(14)
C19A H19A 0.9600
C19A H19B 0.9600
C19A H19C 0.9600
C20A C21A 1.419(15)
C20A C24A 1.444(15)
C20A C25A 1.549(15)
C21A C22A 1.391(15)
C21A C26A 1.472(15)
C22A C23A 1.455(17)
C22A C27A 1.524(14)
C23A C24A 1.408(18)
C23A C28A 1.498(18)
C24A C29A 1.494(15)
C25A H25A 0.9600
C25A H25B 0.9600
C25A H25C 0.9600
C26A H26A 0.9600
C26A H26B 0.9600
C26A H26C 0.9600
C27A H27A 0.9600
C27A H27B 0.9600
C27A H27C 0.9600
C28A H28A 0.9600
C28A H28B 0.9600
C28A H28C 0.9600
C29A H29A 0.9600
C29A H29B 0.9600
C29A H29C 0.9600
C30A C34A 1.353(15)
C30A C31A 1.391(14)
C30A C35A 1.527(14)
C31A C32A 1.438(14)
C31A C36A 1.514(15)
C32A C33A 1.392(15)
C32A C37A 1.529(15)
C33A C34A 1.420(15)
C33A C38A 1.543(14)
C34A C39A 1.497(15)
C35A H35A 0.9600
C35A H35B 0.9600
C35A H35C 0.9600
C36A H36A 0.9600
C36A H36B 0.9600
C36A H36C 0.9600
C37A H37A 0.9600
C37A H37B 0.9600
C37A H37C 0.9600
C38A H38A 0.9600
C38A H38B 0.9600
C38A H38C 0.9600
C39A H39A 0.9600
C39A H39B 0.9600
C39A H39C 0.9600
U2 N5B 2.530(8)
U2 N1B 2.572(10)
U2 N2B 2.578(10)
U2 N4B 2.578(10)
U2 N3B 2.600(11)
U2 C21B 2.827(13)
U2 C24B 2.840(12)
U2 C22B 2.850(13)
U2 C32B 2.854(10)
U2 C34B 2.855(12)
U2 C31B 2.855(11)
U2 C23B 2.856(12)
U2 C30B 2.863(12)
U2 C20B 2.881(13)
U2 C33B 2.882(12)
N1B C1B 1.314(14)
N1B C5B 1.346(13)
N2B C10B 1.338(16)
N2B C6B 1.358(15)
N3B C15B 1.324(13)
N3B C11B 1.396(15)
N4B C16B 1.129(13)
N5B C18B 1.155(8)
C1B C2B 1.434(16)
C1B H1B 0.9300
C2B C3B 1.362(16)
C2B H2B 0.9300
C3B C4B 1.378(16)
C3B H3B 0.9300
C4B C5B 1.404(15)
C4B H4B 0.9300
C5B C6B 1.450(16)
C6B C7B 1.380(16)
C7B C8B 1.319(15)
C7B H7B 0.9300
C8B C9B 1.353(15)
C8B H8B 0.9300
C9B C10B 1.395(17)
C9B H9B 0.9300
C10B C11B 1.466(17)
C11B C12B 1.445(17)
C12B C13B 1.332(15)
C12B H12B 0.9300
C13B C14B 1.408(17)
C13B H13B 0.9300
C14B C15B 1.384(15)
C14B H14B 0.9300
C15B H15B 0.9300
C16B C17B 1.455(15)
C17B H17D 0.9600
C17B H17E 0.9600
C17B H17F 0.9600
C18B C19B 1.502(9)
C19B H19D 0.9600
C19B H19E 0.9600
C19B H19F 0.9600
C20B C24B 1.403(17)
C20B C25B 1.443(16)
C20B C21B 1.452(17)
C21B C22B 1.403(17)
C21B C26B 1.558(16)
C22B C23B 1.405(17)
C22B C27B 1.520(17)
C23B C24B 1.366(18)
C23B C28B 1.531(18)
C24B C29B 1.509(16)
C25B H25D 0.9600
C25B H25E 0.9600
C25B H25F 0.9600
C26B H26D 0.9600
C26B H26E 0.9600
C26B H26F 0.9600
C27B H27D 0.9600
C27B H27E 0.9600
C27B H27F 0.9600
C28B H28D 0.9600
C28B H28E 0.9600
C28B H28F 0.9600
C29B H29D 0.9600
C29B H29E 0.9600
C29B H29F 0.9600
C30B C34B 1.418(16)
C30B C31B 1.447(15)
C30B C35B 1.483(14)
C31B C32B 1.447(13)
C31B C36B 1.496(14)
C32B C33B 1.400(15)
C32B C37B 1.537(14)
C33B C34B 1.453(15)
C33B C38B 1.468(15)
C34B C39B 1.543(16)
C35B H35D 0.9600
C35B H35E 0.9600
C35B H35F 0.9600
C36B H36D 0.9601
C36B H36E 0.9601
C36B H36F 0.9601
C37B H37D 0.9600
C37B H37E 0.9600
C37B H37F 0.9600
C38B H38D 0.9600
C38B H38E 0.9600
C38B H38F 0.9600
C39B H39D 0.9600
C39B H39E 0.9600
C39B H39F 0.9600
B1 C1 1.622(18)
B1 C7 1.672(18)
B1 C19 1.677(17)
B1 C13 1.685(17)
B2 C37 1.591(18)
B2 C43 1.652(17)
B2 C31 1.659(18)
B2 C25 1.671(16)
B3 C67 1.605(18)
B3 C55 1.652(19)
B3 C61 1.662(19)
B3 C49 1.667(18)
B4 C79 1.636(18)
B4 C85 1.638(18)
B4 C73 1.639(19)
B4 C91 1.657(19)
C1 C2 1.370(15)
C1 C6 1.427(15)
C2 C3 1.357(16)
C2 H2 0.9300
C3 C4 1.390(15)
C3 H3 0.9300
C4 C5 1.354(15)
C4 H4 0.9300
C5 C6 1.359(15)
C5 H5 0.9300
C6 H6 0.9300
C7 C8 1.388(16)
C7 C12 1.426(14)
C8 C9 1.367(15)
C8 H8 0.9300
C9 C10 1.401(15)
C9 H9 0.9300
C10 C11 1.391(16)
C10 H10 0.9300
C11 C12 1.353(14)
C11 H11 0.9300
C12 H12 0.9300
C13 C14 1.341(14)
C13 C18 1.376(15)
C14 C15 1.391(14)
C14 H14 0.9300
C15 C16 1.380(15)
C15 H15 0.9300
C16 C17 1.358(15)
C16 H16 0.9300
C17 C18 1.396(15)
C17 H17 0.9300
C18 H18 0.9300
C19 C24 1.351(14)
C19 C20 1.393(15)
C20 C21 1.404(17)
C20 H20 0.9300
C21 C22 1.362(16)
C21 H21 0.9300
C22 C23 1.349(16)
C22 H22 0.9300
C23 C24 1.409(15)
C23 H23 0.9300
C24 H24 0.9300
C25 C26 1.390(15)
C25 C30 1.414(14)
C26 C27 1.389(14)
C26 H26 0.9300
C27 C28 1.342(15)
C27 H27 0.9300
C28 C29 1.384(16)
C28 H28 0.9300
C29 C30 1.395(14)
C29 H29 0.9300
C30 H30 0.9300
C31 C32 1.373(15)
C31 C36 1.388(14)
C32 C33 1.395(15)
C32 H32 0.9300
C33 C34 1.353(15)
C33 H33 0.9300
C34 C35 1.417(16)
C34 H34 0.9300
C35 C36 1.390(15)
C35 H35 0.9300
C36 H36 0.9300
C37 C38 1.394(14)
C37 C42 1.418(14)
C38 C39 1.413(15)
C38 H38 0.9300
C39 C40 1.356(14)
C39 H39 0.9300
C40 C41 1.385(15)
C40 H40 0.9300
C41 C42 1.351(14)
C41 H41 0.9300
C42 H42 0.9300
C43 C48 1.374(14)
C43 C44 1.384(14)
C44 C45 1.418(15)
C44 H44 0.9300
C45 C46 1.404(16)
C45 H45 0.9300
C46 C47 1.343(15)
C46 H46 0.9300
C47 C48 1.408(14)
C47 H47 0.9300
C48 H48 0.9300
C49 C54 1.380(17)
C49 C50 1.412(17)
C50 C51 1.392(17)
C50 H50 0.9300
C51 C52 1.395(19)
C51 H51 0.9300
C52 C53 1.398(19)
C52 H52 0.9300
C53 C54 1.415(17)
C53 H53 0.9300
C54 H54 0.9300
C55 C56 1.433(16)
C55 C60 1.441(17)
C56 C57 1.364(19)
C56 H56 0.9300
C57 C58 1.38(2)
C57 H57 0.9300
C58 C59 1.36(2)
C58 H58 0.9300
C59 C60 1.368(19)
C59 H59 0.9300
C60 H60 0.9300
C61 C66 1.393(15)
C61 C62 1.400(15)
C62 C63 1.359(16)
C62 H62 0.9300
C63 C64 1.334(17)
C63 H63 0.9300
C64 C65 1.409(17)
C64 H64 0.9300
C65 C66 1.400(16)
C65 H65 0.9300
C66 H66 0.9300
C67 C68 1.370(14)
C67 C72 1.422(16)
C68 C69 1.391(15)
C68 H68 0.9300
C69 C70 1.391(15)
C69 H69 0.9300
C70 C71 1.392(15)
C70 H70 0.9300
C71 C72 1.361(16)
C71 H71 0.9300
C72 H72 0.9300
C73 C78 1.421(16)
C73 C74 1.429(16)
C74 C75 1.373(16)
C74 H74 0.9300
C75 C76 1.357(17)
C75 H75 0.9300
C76 C77 1.348(16)
C76 H76 0.9300
C77 C78 1.365(16)
C77 H77 0.9300
C78 H78 0.9300
C79 C80 1.395(15)
C79 C84 1.411(16)
C80 C81 1.382(15)
C80 H80 0.9300
C81 C82 1.334(16)
C81 H81 0.9300
C82 C83 1.392(17)
C82 H82 0.9300
C83 C84 1.425(17)
C83 H83 0.9300
C84 H84 0.9300
C85 C86 1.366(17)
C85 C90 1.369(16)
C86 C87 1.402(17)
C86 H86 0.9300
C87 C88 1.364(18)
C87 H87 0.9300
C88 C89 1.346(17)
C88 H88 0.9300
C89 C90 1.455(16)
C89 H89 0.9300
C90 H90 0.9300
C91 C96 1.387(15)
C91 C92 1.436(15)
C92 C93 1.360(15)
C92 H92 0.9300
C93 C94 1.382(15)
C93 H93 0.9300
C94 C95 1.365(15)
C94 H94 0.9300
C95 C96 1.375(15)
C95 H95 0.9300
C96 H96 0.9300
